data_2215017
loop_
_publ_author_name
'Jiang, Gang-Biao'
'Zeng, Xin-Nian'
'Fang, Yu-Sheng'
'Zeng, Ming-Hua'
'Ng, Seik Weng'

_publ_section_title
Bis(\m-3,5-di-2-pyridyl-1,2,4-triazolato-\k^4^<i>N</i>^1^,<i>N</i>^5^:<i>N</i>^2^,<i>N</i>^3^)bis[(methanol-\k<i>O</i>)(thiocyanato-\k<i>N</i>)iron(II)]
_journal_coeditor_code BT2467
_journal_issue 9
_journal_name_full 'Acta Crystallographica Section E'
_journal_page_first m2319
_journal_page_last m2319
_journal_paper_doi 10.1107/S1600536807039177
_journal_volume 63
_journal_year 2007
_chemical_formula_iupac '[Fe2 (C12 H8 N5)2 (N C S)2 (C H4 O)2]'
_chemical_formula_moiety 'C28 H24 Fe2 N12 O2 S2'
_chemical_formula_sum 'C28 H24 Fe2 N12 O2 S2'
_chemical_formula_weight 736.41
_chemical_name_systematic
;
Bis[\m-3,5-di-2-pyridyl-1,2,4-triazolato-\
\k^4^<i>N</i>^1^,<i>N</i>^5^:<i>N</i>^2^,<i>N</i>^3^]bis[(methanol-\
\kO)(thiocyanato-\kN)iron(II)]
;
_space_group_IT_number 14
_symmetry_cell_setting monoclinic
_symmetry_space_group_name_Hall '-P 2ybc'
_symmetry_space_group_name_H-M 'P 1 21/c 1'
_atom_sites_solution_hydrogens geom
_atom_sites_solution_primary direct
_atom_sites_solution_secondary difmap
_audit_creation_method SHELXL-97
_cell_angle_alpha 90.00
_cell_angle_beta 102.8850(10)
_cell_angle_gamma 90.00
_cell_formula_units_Z 2
_cell_length_a 11.5051(8)
_cell_length_b 14.2910(10)
_cell_length_c 9.7794(7)
_cell_measurement_reflns_used 3100
_cell_measurement_temperature 295(2)
_cell_measurement_theta_max 27.0
_cell_measurement_theta_min 2.3
_cell_volume 1567.43(19)
_computing_cell_refinement 'SAINT (Bruker, 2002)'
_computing_data_collection 'SMART (Bruker, 2002)'
_computing_data_reduction SAINT
_computing_molecular_graphics 'X-SEED (Barbour, 2001)'
_computing_publication_material 'publCIF (Westrip, 2007)'
_computing_structure_refinement 'SHELXL97 (Sheldrick, 1997)'
_computing_structure_solution 'SHELXS97 (Sheldrick, 1997)'
_diffrn_ambient_temperature 293(2)
_diffrn_measured_fraction_theta_full 0.965
_diffrn_measured_fraction_theta_max 0.965
_diffrn_measurement_device_type 'Bruker APEX area-detector'
_diffrn_measurement_method '\f and \w'
_diffrn_radiation_monochromator graphite
_diffrn_radiation_source 'fine-focus sealed tube'
_diffrn_radiation_type MoK\a
_diffrn_radiation_wavelength 0.71073
_diffrn_reflns_av_R_equivalents 0.0317
_diffrn_reflns_av_sigmaI/netI 0.0432
_diffrn_reflns_limit_h_max 13
_diffrn_reflns_limit_h_min -14
_diffrn_reflns_limit_k_max 18
_diffrn_reflns_limit_k_min -17
_diffrn_reflns_limit_l_max 12
_diffrn_reflns_limit_l_min -9
_diffrn_reflns_number 8319
_diffrn_reflns_theta_full 26.99
_diffrn_reflns_theta_max 26.99
_diffrn_reflns_theta_min 2.31
_diffrn_standards_decay_% 0
_diffrn_standards_interval_count 0
_diffrn_standards_interval_time 0
_diffrn_standards_number 0
_exptl_absorpt_coefficient_mu 1.108
_exptl_absorpt_correction_T_max 0.8255
_exptl_absorpt_correction_T_min 0.6978
_exptl_absorpt_correction_type multi-scan
_exptl_absorpt_process_details '(<i>SADABS</i>; Sheldrick, 1996)'
_exptl_crystal_colour black
_exptl_crystal_density_diffrn 1.560
_exptl_crystal_density_method 'not measured'
_exptl_crystal_description Block
_exptl_crystal_F_000 752
_exptl_crystal_size_max 0.35
_exptl_crystal_size_mid 0.20
_exptl_crystal_size_min 0.18
_refine_diff_density_max 0.747
_refine_diff_density_min -0.273
_refine_ls_extinction_method none
_refine_ls_goodness_of_fit_ref 1.018
_refine_ls_hydrogen_treatment mixed
_refine_ls_matrix_type full
_refine_ls_number_parameters 213
_refine_ls_number_reflns 3302
_refine_ls_number_restraints 0
_refine_ls_restrained_S_all 1.018
_refine_ls_R_factor_all 0.0445
_refine_ls_R_factor_gt 0.0370
_refine_ls_shift/su_max 0.001
_refine_ls_shift/su_mean 0.000
_refine_ls_structure_factor_coef Fsqd
_refine_ls_weighting_details 'calc w=1/[\s^2^(Fo^2^)+(0.0535P)^2^P] where P=(Fo^2^+2Fc^2^)/3'
_refine_ls_weighting_scheme calc
_refine_ls_wR_factor_gt 0.0878
_refine_ls_wR_factor_ref 0.0915
_reflns_number_gt 2827
_reflns_number_total 3302
_reflns_threshold_expression I>2\s(I)
_cod_data_source_file bt2467.cif
_cod_data_source_block I
_cod_original_cell_volume 1567.4(2)
_cod_original_sg_symbol_H-M 'P 21/c'
_cod_database_code 2215017
_cod_database_fobs_code 2215017

loop_
_symmetry_equiv_pos_as_xyz
'x, y, z'
'-x, y+1/2, -z+1/2'
'-x, -y, -z'
'x, -y-1/2, z-1/2'

loop_
_atom_site_type_symbol
_atom_site_label
_atom_site_fract_x
_atom_site_fract_y
_atom_site_fract_z
_atom_site_U_iso_or_equiv
_atom_site_adp_type
_atom_site_calc_flag
_atom_site_refinement_flags
_atom_site_occupancy
Fe Fe1 0.64986(2) 0.524340(19) 0.41164(3) 0.01615(11) Uani d . 1
S S1 0.95226(5) 0.42521(5) 0.81308(6) 0.02961(16) Uani d . 1
O O1 0.54102(13) 0.57952(11) 0.21963(16) 0.0211(3) Uani d . 1
H H1o 0.541(2) 0.636(2) 0.207(3) 0.038(8) Uiso d . 1
N N1 0.70485(15) 0.41319(12) 0.26974(19) 0.0207(4) Uani d . 1
N N2 0.53238(15) 0.40957(12) 0.40463(18) 0.0178(4) Uani d . 1
N N3 0.44253(14) 0.39173(11) 0.47076(18) 0.0175(4) Uani d . 1
N N4 0.47467(15) 0.26108(11) 0.35794(18) 0.0178(4) Uani d . 1
N N5 0.26895(15) 0.32792(12) 0.58072(18) 0.0199(4) Uani d . 1
N N6 0.78557(18) 0.48169(13) 0.5746(2) 0.0271(4) Uani d . 1
C C1 0.79195(19) 0.42006(16) 0.2001(2) 0.0253(5) Uani d . 1
H H1 0.8348 0.4757 0.2064 0.030 Uiso calc R 1
C C2 0.82160(19) 0.34804(17) 0.1186(2) 0.0264(5) Uani d . 1
H H2 0.8822 0.3559 0.0706 0.032 Uiso calc R 1
C C3 0.7597(2) 0.26473(16) 0.1102(2) 0.0251(5) Uani d . 1
H H3 0.7786 0.2152 0.0573 0.030 Uiso calc R 1
C C4 0.66880(18) 0.25605(14) 0.1818(2) 0.0214(5) Uani d . 1
H H4 0.6258 0.2006 0.1778 0.026 Uiso calc R 1
C C5 0.64317(18) 0.33118(14) 0.2593(2) 0.0192(4) Uani d . 1
C C6 0.54899(17) 0.33112(14) 0.3386(2) 0.0165(4) Uani d . 1
C C7 0.41065(17) 0.30331(14) 0.4418(2) 0.0166(4) Uani d . 1
C C8 0.31801(17) 0.26428(14) 0.5074(2) 0.0185(4) Uani d . 1
C C9 0.28571(18) 0.17074(15) 0.4987(2) 0.0224(5) Uani d . 1
H H9 0.3199 0.1291 0.4459 0.027 Uiso calc R 1
C C10 0.20137(19) 0.14047(17) 0.5702(2) 0.0256(5) Uani d . 1
H H10 0.1795 0.0777 0.5680 0.031 Uiso calc R 1
C C11 0.1505(2) 0.20409(17) 0.6443(2) 0.0274(5) Uani d . 1
H H11 0.0937 0.1852 0.6928 0.033 Uiso calc R 1
C C12 0.18556(18) 0.29756(16) 0.6456(2) 0.0247(5) Uani d . 1
H H12 0.1492 0.3407 0.6937 0.030 Uiso calc R 1
C C13 0.85569(19) 0.45901(15) 0.6734(2) 0.0221(5) Uani d . 1
C C14 0.4317(2) 0.53995(17) 0.1449(3) 0.0333(6) Uani d . 1
H H14A 0.4008 0.5766 0.0626 0.050 Uiso calc R 1
H H14B 0.3752 0.5395 0.2039 0.050 Uiso calc R 1
H H14C 0.4453 0.4770 0.1179 0.050 Uiso calc R 1

loop_
_atom_site_aniso_label
_atom_site_aniso_U_11
_atom_site_aniso_U_22
_atom_site_aniso_U_33
_atom_site_aniso_U_12
_atom_site_aniso_U_13
_atom_site_aniso_U_23
Fe1 0.01877(17) 0.01035(18) 0.01979(18) -0.00042(11) 0.00532(12) -0.00032(11)
S1 0.0239(3) 0.0385(4) 0.0252(3) 0.0026(3) 0.0028(2) 0.0052(3)
O1 0.0241(8) 0.0122(8) 0.0251(8) -0.0013(6) 0.0019(6) 0.0026(6)
N1 0.0213(9) 0.0175(9) 0.0244(10) 0.0008(7) 0.0076(7) 0.0012(7)
N2 0.0215(8) 0.0118(8) 0.0216(9) -0.0015(7) 0.0079(7) -0.0002(7)
N3 0.0201(8) 0.0118(9) 0.0222(9) -0.0008(7) 0.0083(7) 0.0008(7)
N4 0.0206(9) 0.0121(9) 0.0205(9) -0.0013(7) 0.0043(7) -0.0006(7)
N5 0.0192(8) 0.0178(10) 0.0219(9) -0.0016(7) 0.0027(7) 0.0001(7)
N6 0.0282(10) 0.0216(11) 0.0289(11) 0.0028(8) 0.0009(9) -0.0004(8)
C1 0.0232(11) 0.0216(12) 0.0317(13) -0.0004(9) 0.0076(9) 0.0037(10)
C2 0.0232(11) 0.0310(13) 0.0270(12) 0.0045(10) 0.0101(9) 0.0016(10)
C3 0.0310(12) 0.0225(12) 0.0220(12) 0.0077(10) 0.0065(9) -0.0023(9)
C4 0.0244(11) 0.0161(11) 0.0231(11) 0.0013(9) 0.0042(9) -0.0005(9)
C5 0.0204(10) 0.0160(11) 0.0206(11) 0.0015(8) 0.0032(8) 0.0017(8)
C6 0.0189(10) 0.0122(10) 0.0178(10) -0.0002(8) 0.0028(8) 0.0012(8)
C7 0.0184(9) 0.0122(10) 0.0190(10) -0.0010(8) 0.0037(8) 0.0000(8)
C8 0.0193(10) 0.0173(11) 0.0179(11) 0.0000(8) 0.0019(8) 0.0024(8)
C9 0.0245(11) 0.0181(11) 0.0242(11) -0.0022(9) 0.0045(9) -0.0012(9)
C10 0.0255(11) 0.0229(12) 0.0269(12) -0.0083(9) 0.0023(9) 0.0017(10)
C11 0.0229(11) 0.0317(14) 0.0285(12) -0.0087(10) 0.0078(9) 0.0033(10)
C12 0.0225(11) 0.0279(13) 0.0247(11) -0.0014(10) 0.0071(9) -0.0013(10)
C13 0.0248(11) 0.0165(11) 0.0274(12) -0.0013(9) 0.0107(10) -0.0024(9)
C14 0.0347(13) 0.0219(13) 0.0362(14) -0.0059(11) -0.0071(11) 0.0029(11)

loop_
_atom_type_symbol
_atom_type_description
_atom_type_scat_dispersion_real
_atom_type_scat_dispersion_imag
_atom_type_scat_source
C C 0.0033 0.0016 'International Tables Vol C Tables 4.2.6.8 and 6.1.1.4'
H H 0.0000 0.0000 'International Tables Vol C Tables 4.2.6.8 and 6.1.1.4'
N N 0.0061 0.0033 'International Tables Vol C Tables 4.2.6.8 and 6.1.1.4'
O O 0.0106 0.0060 'International Tables Vol C Tables 4.2.6.8 and 6.1.1.4'
S S 0.1246 0.1234 'International Tables Vol C Tables 4.2.6.8 and 6.1.1.4'
Fe Fe 0.3463 0.8444 'International Tables Vol C Tables 4.2.6.8 and 6.1.1.4'

loop_
_geom_angle_atom_site_label_1
_geom_angle_atom_site_label_2
_geom_angle_atom_site_label_3
_geom_angle_site_symmetry_1
_geom_angle_site_symmetry_3
_geom_angle
N6 Fe1 N3 . 3_666 97.69(7)
N6 Fe1 N2 . . 99.45(7)
N3 Fe1 N2 3_666 . 93.59(6)
N6 Fe1 O1 . . 166.75(7)
N3 Fe1 O1 3_666 . 90.08(6)
N2 Fe1 O1 . . 90.71(6)
N6 Fe1 N1 . . 89.98(7)
N3 Fe1 N1 3_666 . 165.34(6)
N2 Fe1 N1 . . 72.75(6)
O1 Fe1 N1 . . 84.91(6)
N6 Fe1 N5 . 3_666 90.82(7)
N3 Fe1 N5 3_666 3_666 73.18(6)
N2 Fe1 N5 . 3_666 164.32(6)
O1 Fe1 N5 . 3_666 81.13(6)
N1 Fe1 N5 . 3_666 119.40(6)
C14 O1 Fe1 . . 125.15(14)
C14 O1 H1o . . 109.9(18)
Fe1 O1 H1o . . 118.5(19)
C1 N1 C5 . . 117.57(18)
C1 N1 Fe1 . . 126.76(15)
C5 N1 Fe1 . . 115.65(13)
C6 N2 N3 . . 106.25(16)
C6 N2 Fe1 . . 120.63(13)
N3 N2 Fe1 . . 132.64(13)
C7 N3 N2 . . 106.24(16)
C7 N3 Fe1 . 3_666 120.61(13)
N2 N3 Fe1 . 3_666 133.04(13)
C6 N4 C7 . . 101.51(16)
C12 N5 C8 . . 117.44(19)
C12 N5 Fe1 . 3_666 127.71(15)
C8 N5 Fe1 . 3_666 114.73(13)
C13 N6 Fe1 . . 174.49(19)
N1 C1 C2 . . 123.1(2)
N1 C1 H1 . . 118.4
C2 C1 H1 . . 118.4
C3 C2 C1 . . 118.9(2)
C3 C2 H2 . . 120.5
C1 C2 H2 . . 120.5
C2 C3 C4 . . 118.9(2)
C2 C3 H3 . . 120.5
C4 C3 H3 . . 120.5
C5 C4 C3 . . 118.93(19)
C5 C4 H4 . . 120.5
C3 C4 H4 . . 120.5
N1 C5 C4 . . 122.55(19)
N1 C5 C6 . . 113.25(18)
C4 C5 C6 . . 124.20(19)
N2 C6 N4 . . 113.04(17)
N2 C6 C5 . . 117.38(17)
N4 C6 C5 . . 129.58(18)
N3 C7 N4 . . 112.96(17)
N3 C7 C8 . . 117.37(18)
N4 C7 C8 . . 129.61(18)
N5 C8 C9 . . 122.85(19)
N5 C8 C7 . . 113.81(18)
C9 C8 C7 . . 123.32(19)
C8 C9 C10 . . 118.6(2)
C8 C9 H9 . . 120.7
C10 C9 H9 . . 120.7
C11 C10 C9 . . 119.2(2)
C11 C10 H10 . . 120.4
C9 C10 H10 . . 120.4
C10 C11 C12 . . 118.9(2)
C10 C11 H11 . . 120.6
C12 C11 H11 . . 120.6
N5 C12 C11 . . 123.0(2)
N5 C12 H12 . . 118.5
C11 C12 H12 . . 118.5
N6 C13 S1 . . 178.7(2)
O1 C14 H14A . . 109.5
O1 C14 H14B . . 109.5
H14A C14 H14B . . 109.5
O1 C14 H14C . . 109.5
H14A C14 H14C . . 109.5
H14B C14 H14C . . 109.5

loop_
_geom_bond_atom_site_label_1
_geom_bond_atom_site_label_2
_geom_bond_site_symmetry_2
_geom_bond_distance
Fe1 O1 . 2.160(2)
Fe1 N1 . 2.289(2)
Fe1 N2 . 2.117(2)
Fe1 N3 3_666 2.106(2)
Fe1 N5 3_666 2.303(2)
Fe1 N6 . 2.059(2)
S1 C13 . 1.630(2)
O1 C14 . 1.423(3)
O1 H1o . 0.82(3)
N1 C1 . 1.335(3)
N1 C5 . 1.362(3)
N2 C6 . 1.329(3)
N2 N3 . 1.360(2)
N4 C6 . 1.357(2)
N4 C7 . 1.359(3)
N5 C12 . 1.335(3)
N5 C8 . 1.356(3)
N6 C13 . 1.158(3)
C1 C2 . 1.390(3)
C1 H1 . 0.9300
C2 C3 . 1.380(3)
C2 H2 . 0.9300
C3 C4 . 1.388(3)
C3 H3 . 0.9300
C4 C5 . 1.383(3)
C4 H4 . 0.9300
C5 C6 . 1.467(3)
C7 C8 . 1.471(3)
C8 C9 . 1.385(3)
C9 C10 . 1.386(3)
C9 H9 . 0.9300
C10 C11 . 1.372(3)
C10 H10 . 0.9300
C11 C12 . 1.394(3)
C11 H11 . 0.9300
C12 H12 . 0.9300
C14 H14A . 0.9600
C14 H14B . 0.9600
C14 H14C . 0.9600

loop_
_geom_hbond_atom_site_label_D
_geom_hbond_atom_site_label_H
_geom_hbond_atom_site_label_A
_geom_hbond_site_symmetry_A
_geom_hbond_distance_DH
_geom_hbond_distance_HA
_geom_hbond_distance_DA
_geom_hbond_angle_DHA
_geom_hbond_publ_flag
O1 H1o N4 2_655 0.82(3) 1.89(3) 2.698(2) 169(3) yes

loop_
_geom_torsion_atom_site_label_1
_geom_torsion_atom_site_label_2
_geom_torsion_atom_site_label_3
_geom_torsion_atom_site_label_4
_geom_torsion_site_symmetry_1
_geom_torsion_site_symmetry_4
_geom_torsion
N6 Fe1 O1 C14 . . 143.2(3)
N3 Fe1 O1 C14 3_666 . -90.68(18)
N2 Fe1 O1 C14 . . 2.91(18)
N1 Fe1 O1 C14 . . 75.52(17)
N5 Fe1 O1 C14 3_666 . -163.64(18)
N6 Fe1 N1 C1 . . -82.18(18)
N3 Fe1 N1 C1 3_666 . 156.0(2)
N2 Fe1 N1 C1 . . 177.91(19)
O1 Fe1 N1 C1 . . 85.58(18)
N5 Fe1 N1 C1 3_666 . 8.7(2)
N6 Fe1 N1 C5 . . 96.12(15)
N3 Fe1 N1 C5 3_666 . -25.7(3)
N2 Fe1 N1 C5 . . -3.79(14)
O1 Fe1 N1 C5 . . -96.12(15)
N5 Fe1 N1 C5 3_666 . -172.96(13)
N6 Fe1 N2 C6 . . -81.62(16)
N3 Fe1 N2 C6 3_666 . 179.96(16)
O1 Fe1 N2 C6 . . 89.84(16)
N1 Fe1 N2 C6 . . 5.39(15)
N5 Fe1 N2 C6 3_666 . 148.1(2)
N6 Fe1 N2 N3 . . 89.26(18)
N3 Fe1 N2 N3 3_666 . -9.1(2)
O1 Fe1 N2 N3 . . -99.28(18)
N1 Fe1 N2 N3 . . 176.27(19)
N5 Fe1 N2 N3 3_666 . -41.0(3)
C6 N2 N3 C7 . . 0.5(2)
Fe1 N2 N3 C7 . . -171.37(14)
C6 N2 N3 Fe1 . 3_666 -175.62(14)
Fe1 N2 N3 Fe1 . 3_666 12.5(3)
C5 N1 C1 C2 . . 0.1(3)
Fe1 N1 C1 C2 . . 178.33(16)
N1 C1 C2 C3 . . -0.9(3)
C1 C2 C3 C4 . . 0.9(3)
C2 C3 C4 C5 . . 0.0(3)
C1 N1 C5 C4 . . 0.9(3)
Fe1 N1 C5 C4 . . -177.56(16)
C1 N1 C5 C6 . . -179.54(18)
Fe1 N1 C5 C6 . . 2.0(2)
C3 C4 C5 N1 . . -1.0(3)
C3 C4 C5 C6 . . 179.54(19)
N3 N2 C6 N4 . . -0.3(2)
Fe1 N2 C6 N4 . . 172.72(12)
N3 N2 C6 C5 . . -179.34(17)
Fe1 N2 C6 C5 . . -6.3(2)
C7 N4 C6 N2 . . 0.0(2)
C7 N4 C6 C5 . . 178.9(2)
N1 C5 C6 N2 . . 2.5(3)
C4 C5 C6 N2 . . -177.98(19)
N1 C5 C6 N4 . . -176.37(19)
C4 C5 C6 N4 . . 3.2(3)
N2 N3 C7 N4 . . -0.5(2)
Fe1 N3 C7 N4 3_666 . 176.19(13)
N2 N3 C7 C8 . . 176.88(16)
Fe1 N3 C7 C8 3_666 . -6.4(2)
C6 N4 C7 N3 . . 0.3(2)
C6 N4 C7 C8 . . -176.7(2)
C12 N5 C8 C9 . . -0.4(3)
Fe1 N5 C8 C9 3_666 . 175.95(16)
C12 N5 C8 C7 . . -178.85(17)
Fe1 N5 C8 C7 3_666 . -2.5(2)
N3 C7 C8 N5 . . 5.7(3)
N4 C7 C8 N5 . . -177.49(19)
N3 C7 C8 C9 . . -172.74(19)
N4 C7 C8 C9 . . 4.1(3)
N5 C8 C9 C10 . . -1.3(3)
C7 C8 C9 C10 . . 176.91(19)
C8 C9 C10 C11 . . 1.6(3)
C9 C10 C11 C12 . . -0.1(3)
C8 N5 C12 C11 . . 2.0(3)
Fe1 N5 C12 C11 3_666 . -173.83(16)
C10 C11 C12 N5 . . -1.8(3)
